data_4086193
loop_
_publ_author_name
'Liu, Bo'
'Sun, Guangping'
'Li, Shihui'
'Liu, Dongtao'
'Cui, Dongmei'

_publ_section_title
;
 Isoprene Polymerization with Iminophosphonamide Rare-Earth-Metal Alkyl
 Complexes: Influence of Metal Size on the Regio- and Stereoselectivity
;
_journal_issue 16
_journal_name_full Organometallics
_journal_page_first 4063
_journal_paper_doi 10.1021/acs.organomet.5b00502
_journal_volume 34
_journal_year 2015
_chemical_formula_sum 'C48 H74 Er N2 O P Si2'
_chemical_formula_weight 949.50
_chemical_name_systematic
; 
 ? 
;
_space_group_IT_number 2
_symmetry_cell_setting triclinic
_symmetry_space_group_name_Hall '-P 1'
_symmetry_space_group_name_H-M 'P -1'
_atom_sites_solution_hydrogens geom
_atom_sites_solution_primary direct
_atom_sites_solution_secondary difmap
_audit_creation_method SHELXL-97
_cell_angle_alpha 78.3250(10)
_cell_angle_beta 81.8870(10)
_cell_angle_gamma 62.3230(10)
_cell_formula_units_Z 2
_cell_length_a 11.9023(6)
_cell_length_b 12.5177(7)
_cell_length_c 19.4614(10)
_cell_measurement_reflns_used 5342
_cell_measurement_temperature 197(2)
_cell_measurement_theta_max 24.47
_cell_measurement_theta_min 2.16
_cell_volume 2510.9(2)
_computing_cell_refinement 'Bruker SMART'
_computing_data_collection 'Bruker SMART'
_computing_data_reduction 'Bruker SAINT'
_computing_molecular_graphics 'Bruker SHELXTL'
_computing_publication_material 'Bruker SHELXTL'
_computing_structure_refinement 'SHELXL-97 (Sheldrick, 1997)'
_computing_structure_solution 'SHELXS-97 (Sheldrick, 1990)'
_diffrn_ambient_temperature 197(2)
_diffrn_measured_fraction_theta_full 0.976
_diffrn_measured_fraction_theta_max 0.976
_diffrn_measurement_device_type 'CCD area detector'
_diffrn_measurement_method 'phi and omega scans'
_diffrn_radiation_monochromator graphite
_diffrn_radiation_source 'fine-focus sealed tube'
_diffrn_radiation_type MoK\a
_diffrn_radiation_wavelength 0.71073
_diffrn_reflns_av_R_equivalents 0.0281
_diffrn_reflns_av_sigmaI/netI 0.0547
_diffrn_reflns_limit_h_max 14
_diffrn_reflns_limit_h_min -14
_diffrn_reflns_limit_k_max 15
_diffrn_reflns_limit_k_min -9
_diffrn_reflns_limit_l_max 24
_diffrn_reflns_limit_l_min -23
_diffrn_reflns_number 16263
_diffrn_reflns_theta_full 26.06
_diffrn_reflns_theta_max 26.06
_diffrn_reflns_theta_min 1.86
_exptl_absorpt_coefficient_mu 1.784
_exptl_absorpt_correction_T_max 0.9005
_exptl_absorpt_correction_T_min 0.8012
_exptl_absorpt_correction_type none
_exptl_crystal_colour yellow
_exptl_crystal_density_diffrn 1.256
_exptl_crystal_density_method 'not measured'
_exptl_crystal_description block
_exptl_crystal_F_000 990
_exptl_crystal_size_max 0.13
_exptl_crystal_size_mid 0.11
_exptl_crystal_size_min 0.06
_refine_diff_density_max 0.905
_refine_diff_density_min -0.394
_refine_diff_density_rms 0.094
_refine_ls_extinction_method none
_refine_ls_goodness_of_fit_ref 0.996
_refine_ls_hydrogen_treatment constr
_refine_ls_matrix_type full
_refine_ls_number_parameters 510
_refine_ls_number_reflns 9717
_refine_ls_number_restraints 0
_refine_ls_restrained_S_all 0.996
_refine_ls_R_factor_all 0.0457
_refine_ls_R_factor_gt 0.0381
_refine_ls_shift/su_max 0.002
_refine_ls_shift/su_mean 0.000
_refine_ls_structure_factor_coef Fsqd
_refine_ls_weighting_details 'calc w=1/[\s^2^(Fo^2^)+(0.0419P)^2^+0.0000P] where P=(Fo^2^+2Fc^2^)/3'
_refine_ls_weighting_scheme calc
_refine_ls_wR_factor_gt 0.0799
_refine_ls_wR_factor_ref 0.0840
_reflns_number_gt 8544
_reflns_number_total 9717
_reflns_threshold_expression >2sigma(I)
_cod_data_source_file om5b00502_si_002.cif
_cod_data_source_block 4
_cod_depositor_comments
;
The following automatic conversions were performed:

'_symmetry_cell_setting' value 'Triclinic' changed to 'triclinic'
according to
/usr/data/users/saulius/crontab/automatic-downloads/rss-feeds/ACS/lib/dictionaries/cif_core.dic
dictionary named 'cif_core.dic' version 2.4.2 from 2011-04-26.

Automatic conversion script
Id: cif_fix_values 3271 2015-04-21 07:52:19Z andrius 

 Adding full bibliography for 4086191--4086194.cif.
;
_cod_original_sg_symbol_H-M P-1
_cod_database_code 4086193

loop_
_symmetry_equiv_pos_as_xyz
'x, y, z'
'-x, -y, -z'

loop_
_atom_site_label
_atom_site_type_symbol
_atom_site_fract_x
_atom_site_fract_y
_atom_site_fract_z
_atom_site_U_iso_or_equiv
_atom_site_adp_type
_atom_site_occupancy
_atom_site_symmetry_multiplicity
_atom_site_calc_flag
_atom_site_refinement_flags
Er1 Er 0.851071(14) 0.218668(15) 0.295647(8) 0.02464(6) Uani 1 1 d .
N1 N 0.6985(3) 0.3676(3) 0.22163(14) 0.0217(6) Uani 1 1 d .
N2 N 0.7088(3) 0.1611(3) 0.25591(15) 0.0245(7) Uani 1 1 d .
O1 O 0.9535(2) 0.0170(2) 0.35516(14) 0.0394(7) Uani 1 1 d .
P1 P 0.64544(8) 0.28247(8) 0.19886(5) 0.02200(19) Uani 1 1 d .
Si1 Si 0.90820(11) 0.40525(11) 0.39822(6) 0.0386(3) Uani 1 1 d .
Si2 Si 1.18070(10) 0.09363(11) 0.19382(6) 0.0383(3) Uani 1 1 d .
C1 C 1.0360(3) 0.2123(4) 0.2303(2) 0.0327(9) Uani 1 1 d .
H1A H 1.0023 0.2760 0.1889 0.039 Uiso 1 1 calc R
H1B H 1.0694 0.2468 0.2591 0.039 Uiso 1 1 calc R
C2 C 1.2354(6) 0.1524(6) 0.1052(3) 0.085(2) Uani 1 1 d .
H2A H 1.1688 0.1813 0.0720 0.127 Uiso 1 1 calc R
H2B H 1.3129 0.0865 0.0882 0.127 Uiso 1 1 calc R
H2C H 1.2528 0.2199 0.1095 0.127 Uiso 1 1 calc R
C3 C 1.1549(4) -0.0376(4) 0.1809(3) 0.0579(14) Uani 1 1 d .
H3A H 1.1296 -0.0738 0.2262 0.087 Uiso 1 1 calc R
H3B H 1.2338 -0.0993 0.1619 0.087 Uiso 1 1 calc R
H3C H 1.0877 -0.0083 0.1480 0.087 Uiso 1 1 calc R
C4 C 1.3137(4) 0.0315(4) 0.2547(3) 0.0538(13) Uani 1 1 d .
H4A H 1.3226 0.0992 0.2670 0.081 Uiso 1 1 calc R
H4B H 1.3931 -0.0218 0.2314 0.081 Uiso 1 1 calc R
H4C H 1.2948 -0.0154 0.2975 0.081 Uiso 1 1 calc R
C5 C 0.8357(4) 0.3038(4) 0.3977(2) 0.0358(9) Uani 1 1 d .
H5A H 0.7441 0.3495 0.4105 0.043 Uiso 1 1 calc R
H5B H 0.8719 0.2346 0.4362 0.043 Uiso 1 1 calc R
C6 C 0.8899(5) 0.5115(4) 0.3127(2) 0.0519(12) Uani 1 1 d .
H6A H 0.9384 0.4642 0.2750 0.078 Uiso 1 1 calc R
H6B H 0.9217 0.5696 0.3162 0.078 Uiso 1 1 calc R
H6C H 0.7999 0.5561 0.3022 0.078 Uiso 1 1 calc R
C7 C 1.0823(4) 0.3122(5) 0.4124(2) 0.0556(13) Uani 1 1 d .
H7A H 1.0940 0.2671 0.4604 0.083 Uiso 1 1 calc R
H7B H 1.1228 0.3664 0.4054 0.083 Uiso 1 1 calc R
H7C H 1.1210 0.2544 0.3788 0.083 Uiso 1 1 calc R
C8 C 0.8377(5) 0.5054(5) 0.4685(2) 0.0577(13) Uani 1 1 d .
H8A H 0.7467 0.5564 0.4623 0.087 Uiso 1 1 calc R
H8B H 0.8797 0.5577 0.4651 0.087 Uiso 1 1 calc R
H8C H 0.8501 0.4542 0.5148 0.087 Uiso 1 1 calc R
C9 C 0.9474(5) -0.0956(4) 0.3543(3) 0.0731(17) Uani 1 1 d .
H9A H 0.9522 -0.1088 0.3053 0.088 Uiso 1 1 calc R
H9B H 0.8665 -0.0920 0.3776 0.088 Uiso 1 1 calc R
C10 C 1.1472(5) -0.1445(5) 0.3936(3) 0.0612(14) Uani 1 1 d .
H10A H 1.1971 -0.1823 0.4362 0.073 Uiso 1 1 calc R
H10B H 1.2063 -0.1573 0.3514 0.073 Uiso 1 1 calc R
C11 C 1.0560(5) -0.1960(5) 0.3922(3) 0.0751(18) Uani 1 1 d .
H11A H 1.0959 -0.2676 0.3673 0.090 Uiso 1 1 calc R
H11B H 1.0284 -0.2211 0.4405 0.090 Uiso 1 1 calc R
C12 C 1.0620(4) -0.0117(4) 0.3945(2) 0.0519(13) Uani 1 1 d .
H12A H 1.0345 0.0046 0.4433 0.062 Uiso 1 1 calc R
H12B H 1.1061 0.0378 0.3719 0.062 Uiso 1 1 calc R
C13 C 0.6419(3) 0.4992(3) 0.20205(19) 0.0245(8) Uani 1 1 d .
C14 C 0.6852(3) 0.5542(3) 0.14060(19) 0.0287(8) Uani 1 1 d .
C15 C 0.6236(4) 0.6797(4) 0.1215(2) 0.0400(10) Uani 1 1 d .
H15 H 0.6517 0.7167 0.0797 0.048 Uiso 1 1 calc R
C16 C 0.5221(4) 0.7522(4) 0.1618(3) 0.0494(12) Uani 1 1 d .
H16 H 0.4786 0.8379 0.1471 0.059 Uiso 1 1 calc R
C17 C 0.4848(4) 0.6993(4) 0.2233(3) 0.0442(11) Uani 1 1 d .
H17 H 0.4169 0.7499 0.2519 0.053 Uiso 1 1 calc R
C18 C 0.5434(3) 0.5735(3) 0.2454(2) 0.0298(9) Uani 1 1 d .
C19 C 0.4989(4) 0.5252(4) 0.3169(2) 0.0390(10) Uani 1 1 d .
H19 H 0.5507 0.4345 0.3256 0.047 Uiso 1 1 calc R
C20 C 0.3587(4) 0.5528(4) 0.3211(2) 0.0488(12) Uani 1 1 d .
H20A H 0.3064 0.6407 0.3075 0.073 Uiso 1 1 calc R
H20B H 0.3336 0.5272 0.3693 0.073 Uiso 1 1 calc R
H20C H 0.3465 0.5082 0.2892 0.073 Uiso 1 1 calc R
C21 C 0.5222(4) 0.5775(5) 0.3758(3) 0.0577(14) Uani 1 1 d .
H21A H 0.6121 0.5590 0.3736 0.087 Uiso 1 1 calc R
H21B H 0.4997 0.5405 0.4215 0.087 Uiso 1 1 calc R
H21C H 0.4697 0.6662 0.3696 0.087 Uiso 1 1 calc R
C22 C 0.8005(3) 0.4819(4) 0.09514(18) 0.0298(8) Uani 1 1 d .
H22 H 0.8333 0.3937 0.1159 0.036 Uiso 1 1 calc R
C23 C 0.7684(5) 0.4955(4) 0.0193(2) 0.0463(11) Uani 1 1 d .
H23A H 0.7007 0.4717 0.0194 0.070 Uiso 1 1 calc R
H23B H 0.8442 0.4427 -0.0068 0.070 Uiso 1 1 calc R
H23C H 0.7399 0.5807 -0.0032 0.070 Uiso 1 1 calc R
C24 C 0.9070(4) 0.5188(4) 0.0960(2) 0.0425(11) Uani 1 1 d .
H24A H 0.8811 0.6022 0.0710 0.064 Uiso 1 1 calc R
H24B H 0.9847 0.4626 0.0728 0.064 Uiso 1 1 calc R
H24C H 0.9228 0.5150 0.1447 0.064 Uiso 1 1 calc R
C25 C 0.6712(3) 0.0675(3) 0.28582(19) 0.0270(8) Uani 1 1 d .
C26 C 0.7023(4) -0.0335(4) 0.2517(2) 0.0369(10) Uani 1 1 d .
C27 C 0.6713(4) -0.1263(4) 0.2867(2) 0.0453(11) Uani 1 1 d .
H27 H 0.6907 -0.1934 0.2637 0.054 Uiso 1 1 calc R
C28 C 0.6145(5) -0.1236(4) 0.3523(3) 0.0525(13) Uani 1 1 d .
H28 H 0.5951 -0.1882 0.3749 0.063 Uiso 1 1 calc R
C29 C 0.5855(4) -0.0265(4) 0.3855(2) 0.0459(11) Uani 1 1 d .
H29 H 0.5454 -0.0247 0.4313 0.055 Uiso 1 1 calc R
C30 C 0.6130(4) 0.0696(4) 0.3542(2) 0.0329(9) Uani 1 1 d .
C31 C 0.5792(4) 0.1712(4) 0.3960(2) 0.0473(12) Uani 1 1 d .
H31 H 0.5998 0.2348 0.3651 0.057 Uiso 1 1 calc R
C32 C 0.4381(5) 0.2329(5) 0.4189(3) 0.0686(16) Uani 1 1 d .
H32A H 0.3873 0.2644 0.3774 0.103 Uiso 1 1 calc R
H32B H 0.4209 0.3004 0.4434 0.103 Uiso 1 1 calc R
H32C H 0.4156 0.1732 0.4505 0.103 Uiso 1 1 calc R
C33 C 0.6574(5) 0.1264(5) 0.4611(2) 0.0649(15) Uani 1 1 d .
H33A H 0.6385 0.0644 0.4927 0.097 Uiso 1 1 calc R
H33B H 0.6357 0.1953 0.4855 0.097 Uiso 1 1 calc R
H33C H 0.7481 0.0908 0.4467 0.097 Uiso 1 1 calc R
C34 C 0.7667(5) -0.0435(4) 0.1785(2) 0.0532(13) Uani 1 1 d .
H34 H 0.7958 0.0216 0.1658 0.064 Uiso 1 1 calc R
C35 C 0.6727(6) -0.0201(5) 0.1249(3) 0.0721(17) Uani 1 1 d .
H35A H 0.6457 -0.0850 0.1348 0.108 Uiso 1 1 calc R
H35B H 0.7137 -0.0194 0.0776 0.108 Uiso 1 1 calc R
H35C H 0.5985 0.0589 0.1279 0.108 Uiso 1 1 calc R
C36 C 0.8844(6) -0.1675(5) 0.1750(3) 0.083(2) Uani 1 1 d .
H36A H 0.9429 -0.1819 0.2104 0.125 Uiso 1 1 calc R
H36B H 0.9272 -0.1670 0.1282 0.125 Uiso 1 1 calc R
H36C H 0.8579 -0.2327 0.1843 0.125 Uiso 1 1 calc R
C37 C 0.4745(3) 0.3551(3) 0.19384(18) 0.0275(8) Uani 1 1 d .
C38 C 0.4143(4) 0.4695(4) 0.15270(19) 0.0335(9) Uani 1 1 d .
H38 H 0.4637 0.5075 0.1269 0.040 Uiso 1 1 calc R
C39 C 0.2833(4) 0.5281(4) 0.1490(2) 0.0417(11) Uani 1 1 d .
H39 H 0.2432 0.6064 0.1213 0.050 Uiso 1 1 calc R
C40 C 0.2113(4) 0.4728(4) 0.1856(2) 0.0448(11) Uani 1 1 d .
H40 H 0.1215 0.5133 0.1832 0.054 Uiso 1 1 calc R
C41 C 0.2691(4) 0.3591(4) 0.2255(2) 0.0446(11) Uani 1 1 d .
H41 H 0.2190 0.3212 0.2504 0.054 Uiso 1 1 calc R
C42 C 0.4009(3) 0.2993(4) 0.2297(2) 0.0339(9) Uani 1 1 d .
H42 H 0.4404 0.2206 0.2570 0.041 Uiso 1 1 calc R
C43 C 0.7040(3) 0.2497(3) 0.10978(18) 0.0265(8) Uani 1 1 d .
C44 C 0.6267(4) 0.2695(4) 0.05640(19) 0.0351(9) Uani 1 1 d .
H44 H 0.5370 0.3066 0.0646 0.042 Uiso 1 1 calc R
C45 C 0.6801(5) 0.2353(4) -0.0088(2) 0.0461(11) Uani 1 1 d .
H45 H 0.6269 0.2485 -0.0450 0.055 Uiso 1 1 calc R
C46 C 0.8106(5) 0.1820(4) -0.0209(2) 0.0470(12) Uani 1 1 d .
H46 H 0.8469 0.1588 -0.0655 0.056 Uiso 1 1 calc R
C47 C 0.8881(4) 0.1623(4) 0.0310(2) 0.0414(10) Uani 1 1 d .
H47 H 0.9778 0.1256 0.0226 0.050 Uiso 1 1 calc R
C48 C 0.8345(4) 0.1964(3) 0.09558(19) 0.0323(9) Uani 1 1 d .
H48 H 0.8885 0.1830 0.1313 0.039 Uiso 1 1 calc R

loop_
_atom_site_aniso_label
_atom_site_aniso_U_11
_atom_site_aniso_U_22
_atom_site_aniso_U_33
_atom_site_aniso_U_23
_atom_site_aniso_U_13
_atom_site_aniso_U_12
Er1 0.02185(9) 0.02518(10) 0.02744(10) -0.00587(7) -0.00231(6) -0.01005(7)
N1 0.0217(14) 0.0183(15) 0.0274(15) -0.0057(12) 0.0015(12) -0.0108(13)
N2 0.0249(15) 0.0237(16) 0.0276(16) -0.0003(13) -0.0019(12) -0.0146(13)
O1 0.0340(15) 0.0325(16) 0.0453(17) 0.0004(13) -0.0103(12) -0.0099(13)
P1 0.0218(4) 0.0224(5) 0.0239(5) -0.0029(4) -0.0009(4) -0.0120(4)
Si1 0.0403(6) 0.0432(7) 0.0384(6) -0.0172(5) -0.0010(5) -0.0199(6)
Si2 0.0289(6) 0.0399(7) 0.0436(7) -0.0151(5) 0.0044(5) -0.0118(5)
C1 0.0265(19) 0.035(2) 0.036(2) -0.0105(18) 0.0000(16) -0.0119(18)
C2 0.084(4) 0.087(5) 0.061(4) -0.017(3) 0.034(3) -0.029(4)
C3 0.048(3) 0.055(3) 0.068(3) -0.027(3) -0.012(2) -0.012(2)
C4 0.032(2) 0.040(3) 0.090(4) -0.016(3) -0.013(2) -0.012(2)
C5 0.033(2) 0.037(2) 0.035(2) -0.0128(18) -0.0008(17) -0.0116(19)
C6 0.060(3) 0.045(3) 0.055(3) -0.015(2) 0.009(2) -0.028(3)
C7 0.044(3) 0.078(4) 0.056(3) -0.025(3) -0.002(2) -0.031(3)
C8 0.066(3) 0.062(3) 0.053(3) -0.033(3) 0.001(2) -0.027(3)
C9 0.053(3) 0.034(3) 0.123(5) 0.009(3) -0.026(3) -0.015(2)
C10 0.048(3) 0.052(3) 0.061(3) 0.004(3) -0.019(2) -0.005(3)
C11 0.047(3) 0.041(3) 0.111(5) 0.017(3) -0.010(3) -0.007(3)
C12 0.048(3) 0.058(3) 0.041(3) -0.009(2) -0.012(2) -0.014(2)
C13 0.0170(16) 0.0214(19) 0.038(2) -0.0040(16) -0.0035(15) -0.0103(15)
C14 0.0261(19) 0.031(2) 0.035(2) -0.0036(17) -0.0033(16) -0.0181(17)
C15 0.038(2) 0.029(2) 0.055(3) 0.006(2) -0.007(2) -0.020(2)
C16 0.037(2) 0.022(2) 0.081(4) -0.004(2) -0.001(2) -0.009(2)
C17 0.032(2) 0.029(2) 0.069(3) -0.015(2) 0.007(2) -0.0117(19)
C18 0.0244(18) 0.024(2) 0.042(2) -0.0080(17) 0.0012(16) -0.0107(16)
C19 0.034(2) 0.031(2) 0.045(2) -0.0132(19) 0.0090(18) -0.0101(19)
C20 0.050(3) 0.049(3) 0.050(3) -0.019(2) 0.018(2) -0.026(2)
C21 0.042(3) 0.066(4) 0.058(3) -0.027(3) 0.004(2) -0.013(3)
C22 0.031(2) 0.030(2) 0.029(2) -0.0013(16) 0.0005(16) -0.0161(17)
C23 0.064(3) 0.047(3) 0.038(2) 0.002(2) -0.005(2) -0.036(2)
C24 0.039(2) 0.051(3) 0.044(2) -0.005(2) 0.0069(19) -0.029(2)
C25 0.0245(18) 0.0214(19) 0.036(2) 0.0038(16) -0.0054(15) -0.0130(16)
C26 0.038(2) 0.029(2) 0.045(2) 0.0006(18) -0.0040(18) -0.0180(19)
C27 0.057(3) 0.025(2) 0.060(3) 0.000(2) -0.008(2) -0.025(2)
C28 0.060(3) 0.041(3) 0.062(3) 0.012(2) -0.006(2) -0.034(3)
C29 0.048(3) 0.049(3) 0.041(2) 0.007(2) 0.003(2) -0.029(2)
C30 0.031(2) 0.031(2) 0.036(2) 0.0012(17) 0.0003(16) -0.0159(18)
C31 0.066(3) 0.041(3) 0.037(2) -0.006(2) 0.016(2) -0.031(2)
C32 0.072(4) 0.056(3) 0.046(3) -0.009(2) 0.009(3) -0.005(3)
C33 0.066(3) 0.100(5) 0.052(3) -0.028(3) 0.016(3) -0.056(3)
C34 0.075(3) 0.032(3) 0.061(3) -0.015(2) 0.012(3) -0.032(3)
C35 0.118(5) 0.075(4) 0.052(3) -0.011(3) -0.006(3) -0.068(4)
C36 0.100(5) 0.057(4) 0.094(5) -0.038(3) 0.037(4) -0.037(4)
C37 0.0236(18) 0.033(2) 0.0290(19) -0.0026(16) -0.0026(15) -0.0154(17)
C38 0.029(2) 0.035(2) 0.035(2) 0.0012(17) -0.0030(16) -0.0162(18)
C39 0.034(2) 0.034(2) 0.049(3) 0.006(2) -0.0140(19) -0.0102(19)
C40 0.026(2) 0.051(3) 0.058(3) -0.003(2) -0.0113(19) -0.017(2)
C41 0.028(2) 0.049(3) 0.060(3) -0.002(2) -0.0005(19) -0.023(2)
C42 0.030(2) 0.030(2) 0.042(2) 0.0018(18) -0.0065(17) -0.0152(18)
C43 0.036(2) 0.024(2) 0.0264(19) -0.0054(15) 0.0001(15) -0.0189(17)
C44 0.042(2) 0.037(2) 0.032(2) -0.0044(18) -0.0044(17) -0.023(2)
C45 0.072(3) 0.049(3) 0.030(2) -0.007(2) -0.013(2) -0.036(3)
C46 0.074(3) 0.045(3) 0.027(2) -0.0144(19) 0.009(2) -0.031(3)
C47 0.046(2) 0.038(3) 0.038(2) -0.0144(19) 0.0093(19) -0.017(2)
C48 0.037(2) 0.030(2) 0.029(2) -0.0031(17) -0.0001(16) -0.0159(18)

loop_
_atom_type_symbol
_atom_type_description
_atom_type_scat_dispersion_real
_atom_type_scat_dispersion_imag
_atom_type_scat_source
C C 0.0033 0.0016 'International Tables Vol C Tables 4.2.6.8 and 6.1.1.4'
H H 0.0000 0.0000 'International Tables Vol C Tables 4.2.6.8 and 6.1.1.4'
O O 0.0106 0.0060 'International Tables Vol C Tables 4.2.6.8 and 6.1.1.4'
Si Si 0.0817 0.0704 'International Tables Vol C Tables 4.2.6.8 and 6.1.1.4'
P P 0.1023 0.0942 'International Tables Vol C Tables 4.2.6.8 and 6.1.1.4'
Er Er -0.2586 4.9576 'International Tables Vol C Tables 4.2.6.8 and 6.1.1.4'
N N 0.0061 0.0033 'International Tables Vol C Tables 4.2.6.8 and 6.1.1.4'

loop_
_geom_angle_atom_site_label_1
_geom_angle_atom_site_label_2
_geom_angle_atom_site_label_3
_geom_angle
N1 Er1 O1 151.10(10)
N1 Er1 C1 99.68(12)
O1 Er1 C1 94.57(12)
N1 Er1 C5 107.20(12)
O1 Er1 C5 92.54(12)
C1 Er1 C5 106.28(14)
N1 Er1 N2 63.73(10)
O1 Er1 N2 87.43(9)
C1 Er1 N2 123.34(12)
C5 Er1 N2 130.24(12)
C13 N1 P1 123.6(2)
C13 N1 Er1 137.7(2)
P1 N1 Er1 98.22(13)
C25 N2 P1 131.9(2)
C25 N2 Er1 130.7(2)
P1 N2 Er1 95.55(13)
C9 O1 C12 108.3(3)
C9 O1 Er1 134.7(3)
C12 O1 Er1 116.3(3)
N2 P1 N1 100.41(15)
N2 P1 C37 117.91(16)
N1 P1 C37 113.62(16)
N2 P1 C43 110.78(16)
N1 P1 C43 111.00(15)
C37 P1 C43 103.34(17)
C5 Si1 C7 109.9(2)
C5 Si1 C6 111.4(2)
C7 Si1 C6 108.1(2)
C5 Si1 C8 114.0(2)
C7 Si1 C8 107.2(2)
C6 Si1 C8 106.0(2)
C1 Si2 C3 111.6(2)
C1 Si2 C4 110.5(2)
C3 Si2 C4 107.6(2)
C1 Si2 C2 112.4(2)
C3 Si2 C2 106.3(3)
C4 Si2 C2 108.3(3)
Si2 C1 Er1 135.5(2)
Si2 C1 H1A 103.3
Er1 C1 H1A 103.3
Si2 C1 H1B 103.3
Er1 C1 H1B 103.3
H1A C1 H1B 105.2
Si2 C2 H2A 109.5
Si2 C2 H2B 109.5
H2A C2 H2B 109.5
Si2 C2 H2C 109.5
H2A C2 H2C 109.5
H2B C2 H2C 109.5
Si2 C3 H3A 109.5
Si2 C3 H3B 109.5
H3A C3 H3B 109.5
Si2 C3 H3C 109.5
H3A C3 H3C 109.5
H3B C3 H3C 109.5
Si2 C4 H4A 109.5
Si2 C4 H4B 109.5
H4A C4 H4B 109.5
Si2 C4 H4C 109.5
H4A C4 H4C 109.5
H4B C4 H4C 109.5
Si1 C5 Er1 121.47(19)
Si1 C5 H5A 107.0
Er1 C5 H5A 107.0
Si1 C5 H5B 107.0
Er1 C5 H5B 107.0
H5A C5 H5B 106.7
Si1 C6 H6A 109.5
Si1 C6 H6B 109.5
H6A C6 H6B 109.5
Si1 C6 H6C 109.5
H6A C6 H6C 109.5
H6B C6 H6C 109.5
Si1 C7 H7A 109.5
Si1 C7 H7B 109.5
H7A C7 H7B 109.5
Si1 C7 H7C 109.5
H7A C7 H7C 109.5
H7B C7 H7C 109.5
Si1 C8 H8A 109.5
Si1 C8 H8B 109.5
H8A C8 H8B 109.5
Si1 C8 H8C 109.5
H8A C8 H8C 109.5
H8B C8 H8C 109.5
O1 C9 C11 107.5(4)
O1 C9 H9A 110.2
C11 C9 H9A 110.2
O1 C9 H9B 110.2
C11 C9 H9B 110.2
H9A C9 H9B 108.5
C12 C10 C11 103.2(4)
C12 C10 H10A 111.1
C11 C10 H10A 111.1
C12 C10 H10B 111.1
C11 C10 H10B 111.1
H10A C10 H10B 109.1
C9 C11 C10 105.0(4)
C9 C11 H11A 110.7
C10 C11 H11A 110.7
C9 C11 H11B 110.7
C10 C11 H11B 110.7
H11A C11 H11B 108.8
O1 C12 C10 105.4(4)
O1 C12 H12A 110.7
C10 C12 H12A 110.7
O1 C12 H12B 110.7
C10 C12 H12B 110.7
H12A C12 H12B 108.8
C18 C13 C14 119.4(3)
C18 C13 N1 119.5(3)
C14 C13 N1 121.1(3)
C15 C14 C13 119.3(4)
C15 C14 C22 117.8(3)
C13 C14 C22 122.8(3)
C16 C15 C14 121.3(4)
C16 C15 H15 119.3
C14 C15 H15 119.3
C17 C16 C15 119.2(4)
C17 C16 H16 120.4
C15 C16 H16 120.4
C16 C17 C18 122.0(4)
C16 C17 H17 119.0
C18 C17 H17 119.0
C17 C18 C13 118.6(4)
C17 C18 C19 117.4(3)
C13 C18 C19 124.0(3)
C18 C19 C20 113.3(3)
C18 C19 C21 110.5(4)
C20 C19 C21 109.3(3)
C18 C19 H19 107.8
C20 C19 H19 107.8
C21 C19 H19 107.8
C19 C20 H20A 109.5
C19 C20 H20B 109.5
H20A C20 H20B 109.5
C19 C20 H20C 109.5
H20A C20 H20C 109.5
H20B C20 H20C 109.5
C19 C21 H21A 109.5
C19 C21 H21B 109.5
H21A C21 H21B 109.5
C19 C21 H21C 109.5
H21A C21 H21C 109.5
H21B C21 H21C 109.5
C14 C22 C23 112.7(3)
C14 C22 C24 110.7(3)
C23 C22 C24 110.2(3)
C14 C22 H22 107.7
C23 C22 H22 107.7
C24 C22 H22 107.7
C22 C23 H23A 109.5
C22 C23 H23B 109.5
H23A C23 H23B 109.5
C22 C23 H23C 109.5
H23A C23 H23C 109.5
H23B C23 H23C 109.5
C22 C24 H24A 109.5
C22 C24 H24B 109.5
H24A C24 H24B 109.5
C22 C24 H24C 109.5
H24A C24 H24C 109.5
H24B C24 H24C 109.5
C30 C25 C26 119.1(3)
C30 C25 N2 118.8(3)
C26 C25 N2 121.9(3)
C27 C26 C25 118.6(4)
C27 C26 C34 119.1(4)
C25 C26 C34 122.3(4)
C28 C27 C26 122.2(4)
C28 C27 H27 118.9
C26 C27 H27 118.9
C27 C28 C29 119.2(4)
C27 C28 H28 120.4
C29 C28 H28 120.4
C28 C29 C30 122.1(4)
C28 C29 H29 118.9
C30 C29 H29 118.9
C29 C30 C25 118.8(4)
C29 C30 C31 117.8(4)
C25 C30 C31 123.3(3)
C30 C31 C32 113.0(4)
C30 C31 C33 111.9(4)
C32 C31 C33 108.9(4)
C30 C31 H31 107.6
C32 C31 H31 107.6
C33 C31 H31 107.6
C31 C32 H32A 109.5
C31 C32 H32B 109.5
H32A C32 H32B 109.5
C31 C32 H32C 109.5
H32A C32 H32C 109.5
H32B C32 H32C 109.5
C31 C33 H33A 109.5
C31 C33 H33B 109.5
H33A C33 H33B 109.5
C31 C33 H33C 109.5
H33A C33 H33C 109.5
H33B C33 H33C 109.5
C26 C34 C35 110.6(4)
C26 C34 C36 112.4(4)
C35 C34 C36 110.5(4)
C26 C34 H34 107.7
C35 C34 H34 107.7
C36 C34 H34 107.7
C34 C35 H35A 109.5
C34 C35 H35B 109.5
H35A C35 H35B 109.5
C34 C35 H35C 109.5
H35A C35 H35C 109.5
H35B C35 H35C 109.5
C34 C36 H36A 109.5
C34 C36 H36B 109.5
H36A C36 H36B 109.5
C34 C36 H36C 109.5
H36A C36 H36C 109.5
H36B C36 H36C 109.5
C42 C37 C38 118.8(3)
C42 C37 P1 121.6(3)
C38 C37 P1 119.5(3)
C39 C38 C37 120.7(4)
C39 C38 H38 119.7
C37 C38 H38 119.7
C40 C39 C38 119.9(4)
C40 C39 H39 120.0
C38 C39 H39 120.0
C39 C40 C41 120.2(4)
C39 C40 H40 119.9
C41 C40 H40 119.9
C40 C41 C42 120.3(4)
C40 C41 H41 119.8
C42 C41 H41 119.8
C37 C42 C41 120.0(4)
C37 C42 H42 120.0
C41 C42 H42 120.0
C48 C43 C44 118.1(3)
C48 C43 P1 117.6(3)
C44 C43 P1 124.3(3)
C43 C44 C45 120.4(4)
C43 C44 H44 119.8
C45 C44 H44 119.8
C46 C45 C44 119.8(4)
C46 C45 H45 120.1
C44 C45 H45 120.1
C47 C46 C45 120.5(4)
C47 C46 H46 119.8
C45 C46 H46 119.8
C46 C47 C48 119.4(4)
C46 C47 H47 120.3
C48 C47 H47 120.3
C47 C48 C43 121.8(4)
C47 C48 H48 119.1
C43 C48 H48 119.1

loop_
_geom_bond_atom_site_label_1
_geom_bond_atom_site_label_2
_geom_bond_distance
Er1 N1 2.314(3)
Er1 O1 2.357(3)
Er1 C1 2.358(4)
Er1 C5 2.385(4)
Er1 N2 2.389(3)
N1 C13 1.450(4)
N1 P1 1.621(3)
N2 C25 1.433(4)
N2 P1 1.612(3)
O1 C9 1.448(6)
O1 C12 1.456(5)
P1 C37 1.811(3)
P1 C43 1.828(4)
Si1 C5 1.839(4)
Si1 C7 1.875(5)
Si1 C6 1.877(5)
Si1 C8 1.881(4)
Si2 C1 1.838(4)
Si2 C3 1.875(5)
Si2 C4 1.879(4)
Si2 C2 1.884(5)
C1 H1A 0.9900
C1 H1B 0.9900
C2 H2A 0.9800
C2 H2B 0.9800
C2 H2C 0.9800
C3 H3A 0.9800
C3 H3B 0.9800
C3 H3C 0.9800
C4 H4A 0.9800
C4 H4B 0.9800
C4 H4C 0.9800
C5 H5A 0.9900
C5 H5B 0.9900
C6 H6A 0.9800
C6 H6B 0.9800
C6 H6C 0.9800
C7 H7A 0.9800
C7 H7B 0.9800
C7 H7C 0.9800
C8 H8A 0.9800
C8 H8B 0.9800
C8 H8C 0.9800
C9 C11 1.476(6)
C9 H9A 0.9900
C9 H9B 0.9900
C10 C12 1.494(7)
C10 C11 1.503(7)
C10 H10A 0.9900
C10 H10B 0.9900
C11 H11A 0.9900
C11 H11B 0.9900
C12 H12A 0.9900
C12 H12B 0.9900
C13 C18 1.406(5)
C13 C14 1.411(5)
C14 C15 1.383(5)
C14 C22 1.521(5)
C15 C16 1.379(6)
C15 H15 0.9500
C16 C17 1.367(6)
C16 H16 0.9500
C17 C18 1.393(5)
C17 H17 0.9500
C18 C19 1.527(5)
C19 C20 1.532(6)
C19 C21 1.542(6)
C19 H19 1.0000
C20 H20A 0.9800
C20 H20B 0.9800
C20 H20C 0.9800
C21 H21A 0.9800
C21 H21B 0.9800
C21 H21C 0.9800
C22 C23 1.534(5)
C22 C24 1.539(5)
C22 H22 1.0000
C23 H23A 0.9800
C23 H23B 0.9800
C23 H23C 0.9800
C24 H24A 0.9800
C24 H24B 0.9800
C24 H24C 0.9800
C25 C30 1.409(5)
C25 C26 1.418(5)
C26 C27 1.398(6)
C26 C34 1.519(6)
C27 C28 1.357(6)
C27 H27 0.9500
C28 C29 1.371(6)
C28 H28 0.9500
C29 C30 1.392(6)
C29 H29 0.9500
C30 C31 1.515(6)
C31 C32 1.529(6)
C31 C33 1.531(6)
C31 H31 1.0000
C32 H32A 0.9800
C32 H32B 0.9800
C32 H32C 0.9800
C33 H33A 0.9800
C33 H33B 0.9800
C33 H33C 0.9800
C34 C35 1.526(7)
C34 C36 1.541(7)
C34 H34 1.0000
C35 H35A 0.9800
C35 H35B 0.9800
C35 H35C 0.9800
C36 H36A 0.9800
C36 H36B 0.9800
C36 H36C 0.9800
C37 C42 1.393(5)
C37 C38 1.396(5)
C38 C39 1.386(5)
C38 H38 0.9500
C39 C40 1.378(6)
C39 H39 0.9500
C40 C41 1.377(6)
C40 H40 0.9500
C41 C42 1.396(5)
C41 H41 0.9500
C42 H42 0.9500
C43 C48 1.387(5)
C43 C44 1.393(5)
C44 C45 1.392(5)
C44 H44 0.9500
C45 C46 1.382(6)
C45 H45 0.9500
C46 C47 1.374(6)
C46 H46 0.9500
C47 C48 1.380(5)
C47 H47 0.9500
C48 H48 0.9500
